data_2211320
loop_
_publ_author_name
'D. Gayathri'
'D. Velmurugan'
'K. Ravikumar'
'M. Poornachandran'
'R. Raghunathan'

_publ_section_title
1'-Methyl-5-diphenyl-4'-<i>p</i>-tolyl-5,6,7,8,9,10-hexahydro-1,3-cyclooctapyrimidino[2,3-<i>b</i>]thiazole-2-spiro-3'-pyrrolidine-2'-spiro-3''-1<i>H</i>-indole-2'',3(2<i>H</i>,3''<i>H</i>)-dione
_journal_coeditor_code CF2065
_journal_issue 12
_journal_name_full 'Acta Crystallographica Section E'
_journal_page_first o5661
_journal_page_last o5663
_journal_paper_doi 10.1107/S1600536806048033
_journal_volume 62
_journal_year 2006
_chemical_formula_iupac 'C36 H36 N4 O2 S'
_chemical_formula_moiety 'C36 H36 N4 O2 S'
_chemical_formula_sum 'C36 H36 N4 O2 S'
_chemical_formula_weight 588.75
_chemical_name_systematic
;
1-N-methyl-spiro[2.3']oxindole-spiro[3.2'']-5''-phenyl-
5'',6'',7'',8'',9'',10'',11''-heptahydrocycloocteno[1,2-d]thiazolo[3,2-a]
pyrimidin-3''-one-4-(p-methyl)phenyl-pyrrolidine
;
_space_group_IT_number 2
_symmetry_cell_setting triclinic
_symmetry_space_group_name_Hall '-P 1'
_symmetry_space_group_name_H-M 'P -1'
_atom_sites_solution_hydrogens geom
_atom_sites_solution_primary direct
_atom_sites_solution_secondary difmap
_audit_creation_method SHELXL97
_cell_angle_alpha 94.1810(10)
_cell_angle_beta 111.6830(10)
_cell_angle_gamma 111.3770(10)
_cell_formula_units_Z 2
_cell_length_a 11.3531(8)
_cell_length_b 12.1973(9)
_cell_length_c 13.2117(9)
_cell_measurement_reflns_used 2615
_cell_measurement_temperature 293(2)
_cell_measurement_theta_max 25.00
_cell_measurement_theta_min 1.71
_cell_volume 1536.88(19)
_computing_cell_refinement 'SAINT (Bruker, 2001)'
_computing_data_collection 'SMART (Bruker, 2001)'
_computing_data_reduction SAINT
_computing_molecular_graphics 'PLATON (Spek, 2003)'
_computing_publication_material 'SHELXL97 and PARST (Nardelli, 1995)'
_computing_structure_refinement 'SHELXL97 (Sheldrick, 1997)'
_computing_structure_solution 'SHELXS97 (Sheldrick, 1997)'
_diffrn_ambient_temperature 293(2)
_diffrn_measured_fraction_theta_full 0.998
_diffrn_measured_fraction_theta_max 0.998
_diffrn_measurement_device_type 'Bruker SMART APEX CCD area-detector'
_diffrn_measurement_method \w
_diffrn_radiation_monochromator graphite
_diffrn_radiation_source 'fine-focus sealed tube'
_diffrn_radiation_type MoK\a
_diffrn_radiation_wavelength 0.71073
_diffrn_reflns_av_R_equivalents 0.0186
_diffrn_reflns_av_sigmaI/netI 0.0210
_diffrn_reflns_limit_h_max 13
_diffrn_reflns_limit_h_min -13
_diffrn_reflns_limit_k_max 14
_diffrn_reflns_limit_k_min -14
_diffrn_reflns_limit_l_max 15
_diffrn_reflns_limit_l_min -15
_diffrn_reflns_number 14952
_diffrn_reflns_theta_full 25.00
_diffrn_reflns_theta_max 25.00
_diffrn_reflns_theta_min 1.71
_diffrn_standards_number 0
_exptl_absorpt_coefficient_mu 0.145
_exptl_absorpt_correction_type none
_exptl_crystal_colour colourless
_exptl_crystal_density_diffrn 1.272
_exptl_crystal_density_method 'not measured'
_exptl_crystal_description block
_exptl_crystal_F_000 624
_exptl_crystal_size_max 0.25
_exptl_crystal_size_mid 0.22
_exptl_crystal_size_min 0.20
_refine_diff_density_max 0.273
_refine_diff_density_min -0.168
_refine_ls_extinction_method none
_refine_ls_goodness_of_fit_ref 1.031
_refine_ls_hydrogen_treatment constr
_refine_ls_matrix_type full
_refine_ls_number_parameters 388
_refine_ls_number_reflns 5422
_refine_ls_number_restraints 0
_refine_ls_restrained_S_all 1.031
_refine_ls_R_factor_all 0.0416
_refine_ls_R_factor_gt 0.0368
_refine_ls_shift/su_max 0.001
_refine_ls_shift/su_mean 0.000
_refine_ls_structure_factor_coef Fsqd
_refine_ls_weighting_details 'calc w = 1/[\s^2^(Fo^2^)+(0.0549P)^2^+0.3799P] where P=(Fo^2^+2Fc^2^)/3'
_refine_ls_weighting_scheme calc
_refine_ls_wR_factor_gt 0.1004
_refine_ls_wR_factor_ref 0.1043
_reflns_number_gt 4781
_reflns_number_total 5422
_reflns_threshold_expression I>2\s(I)
_cod_data_source_file cf2065.cif
_cod_data_source_block I
_cod_depositor_comments
;
The following automatic conversions were performed:
'_symmetry_cell_setting' value 'Triclinic' changed to 'triclinic'
according to '/home/saulius/struct/CIF-dictionaries/cif_core.dic'
dictionary named 'cif_core.dic' version 2.4.1 from 2010-06-29.

Automatic conversion script
Id: cif_fix_enum 1527 2010-12-29 10:47:43Z saulius 

The following automatic conversions were performed:

'_symmetry_cell_setting' value 'Triclinic' changed to 'triclinic'
according to /home/saulius/struct/CIF-dictionaries/cif_core.dic
dictionary named 'cif_core.dic' version 2.4.1 from 2010-06-29.

Automatic conversion script
Id: cif_fix_values 1715 2011-07-08 13:25:40Z adriana 
;
_cod_original_sg_symbol_H-M P-1
_cod_database_code 2211320
_cod_database_fobs_code 2211320

loop_
_symmetry_equiv_pos_as_xyz
'x, y, z'
'-x, -y, -z'

loop_
_atom_site_type_symbol
_atom_site_label
_atom_site_fract_x
_atom_site_fract_y
_atom_site_fract_z
_atom_site_U_iso_or_equiv
_atom_site_adp_type
_atom_site_calc_flag
_atom_site_refinement_flags
_atom_site_occupancy
C C1 0.73326(15) 0.37958(13) 0.19950(12) 0.0373(3) Uani d . 1
C C2 0.72911(15) 0.50675(13) 0.22412(11) 0.0362(3) Uani d . 1
C C3 0.56902(15) 0.47880(14) 0.16187(12) 0.0413(3) Uani d . 1
H H3 0.5591 0.5145 0.0968 0.050 Uiso calc R 1
C C4 0.49593(16) 0.34152(14) 0.11520(14) 0.0471(4) Uani d . 1
H H4A 0.4674 0.3004 0.1679 0.056 Uiso calc R 1
H H4B 0.4144 0.3190 0.0446 0.056 Uiso calc R 1
C C5 0.5637(2) 0.18323(16) 0.06591(18) 0.0680(5) Uani d . 1
H H5A 0.4771 0.1467 -0.0005 0.102 Uiso calc R 1
H H5B 0.5529 0.1459 0.1253 0.102 Uiso calc R 1
H H5C 0.6357 0.1719 0.0510 0.102 Uiso calc R 1
C C6 0.74057(16) 0.32337(13) 0.30323(13) 0.0406(3) Uani d . 1
C C7 0.92601(15) 0.32897(14) 0.26988(13) 0.0429(4) Uani d . 1
C C8 1.03965(17) 0.30851(16) 0.27468(16) 0.0555(4) Uani d . 1
H H8 1.0852 0.2786 0.3322 0.067 Uiso calc R 1
C C9 1.08325(19) 0.33402(17) 0.19098(17) 0.0611(5) Uani d . 1
H H9 1.1600 0.3217 0.1926 0.073 Uiso calc R 1
C C10 1.0153(2) 0.37745(17) 0.10500(17) 0.0598(5) Uani d . 1
H H10 1.0460 0.3929 0.0491 0.072 Uiso calc R 1
C C11 0.90165(18) 0.39834(15) 0.10127(14) 0.0499(4) Uani d . 1
H H11 0.8555 0.4270 0.0430 0.060 Uiso calc R 1
C C12 0.85822(15) 0.37585(13) 0.18543(12) 0.0397(3) Uani d . 1
C C13 0.81039(15) 0.59629(13) 0.17241(12) 0.0373(3) Uani d . 1
C C14 1.01341(15) 0.79227(13) 0.21776(12) 0.0374(3) Uani d . 1
H H14 1.0375 0.7580 0.1629 0.045 Uiso calc R 1
C C15 0.93133(15) 0.86236(13) 0.16265(12) 0.0396(3) Uani d . 1
C C16 0.90523(19) 0.87183(16) 0.05408(14) 0.0538(4) Uani d . 1
H H16 0.9320 0.8299 0.0117 0.065 Uiso calc R 1
C C17 0.8392(2) 0.9436(2) 0.00762(18) 0.0697(6) Uani d . 1
H H17 0.8224 0.9497 -0.0657 0.084 Uiso calc R 1
C C18 0.7990(2) 1.00510(19) 0.0681(2) 0.0706(6) Uani d . 1
H H18 0.7571 1.0549 0.0370 0.085 Uiso calc R 1
C C19 0.8203(2) 0.99351(19) 0.17514(19) 0.0695(5) Uani d . 1
H H19 0.7903 1.0335 0.2160 0.083 Uiso calc R 1
C C20 0.8864(2) 0.92245(17) 0.22225(16) 0.0568(4) Uani d . 1
H H20 0.9008 0.9151 0.2949 0.068 Uiso calc R 1
C C21 1.14770(15) 0.87242(13) 0.31928(12) 0.0390(3) Uani d . 1
C C22 1.25901(18) 0.96331(16) 0.29344(15) 0.0532(4) Uani d . 1
H H22A 1.2394 0.9346 0.2160 0.064 Uiso calc R 1
H H22B 1.3483 0.9638 0.3402 0.064 Uiso calc R 1
C C23 1.2749(2) 1.09413(17) 0.30986(17) 0.0692(6) Uani d . 1
H H23A 1.3323 1.1368 0.2738 0.083 Uiso calc R 1
H H23B 1.1831 1.0927 0.2705 0.083 Uiso calc R 1
C C24 1.3381(3) 1.16800(18) 0.43020(19) 0.0835(7) Uani d . 1
H H24A 1.4253 1.1625 0.4719 0.100 Uiso calc R 1
H H24B 1.3604 1.2524 0.4286 0.100 Uiso calc R 1
C C25 1.2480(3) 1.13147(19) 0.4940(2) 0.0843(7) Uani d . 1
H H25A 1.1511 1.0877 0.4399 0.101 Uiso calc R 1
H H25B 1.2562 1.2047 0.5358 0.101 Uiso calc R 1
C C26 1.2828(3) 1.05319(19) 0.57546(17) 0.0764(6) Uani d . 1
H H26A 1.3710 1.1031 0.6392 0.092 Uiso calc R 1
H H26B 1.2114 1.0262 0.6031 0.092 Uiso calc R 1
C C27 1.29348(18) 0.94261(15) 0.52607(14) 0.0536(4) Uani d . 1
H H27A 1.3728 0.9692 0.5074 0.064 Uiso calc R 1
H H27B 1.3103 0.8962 0.5821 0.064 Uiso calc R 1
C C28 1.16407(15) 0.86221(13) 0.42292(12) 0.0397(3) Uani d . 1
C C29 0.95252(15) 0.69647(12) 0.36236(11) 0.0348(3) Uani d . 1
C C30 0.50355(16) 0.52715(14) 0.22366(13) 0.0432(4) Uani d . 1
C C31 0.45051(19) 0.60976(16) 0.18534(15) 0.0546(4) Uani d . 1
H H31 0.4631 0.6401 0.1257 0.065 Uiso calc R 1
C C32 0.3790(2) 0.64755(17) 0.23486(17) 0.0639(5) Uani d . 1
H H32 0.3445 0.7031 0.2077 0.077 Uiso calc R 1
C C33 0.35758(18) 0.60505(17) 0.32325(16) 0.0580(5) Uani d . 1
C C34 0.41248(17) 0.52470(17) 0.36271(15) 0.0544(4) Uani d . 1
H H34 0.4012 0.4959 0.4233 0.065 Uiso calc R 1
C C35 0.48412(17) 0.48577(16) 0.31415(14) 0.0492(4) Uani d . 1
H H35 0.5197 0.4313 0.3424 0.059 Uiso calc R 1
C C36 0.2724(2) 0.6404(2) 0.3724(2) 0.0838(7) Uani d . 1
H H36A 0.2417 0.6957 0.3343 0.126 Uiso calc R 1
H H36B 0.3286 0.6787 0.4508 0.126 Uiso calc R 1
H H36C 0.1925 0.5692 0.3634 0.126 Uiso calc R 1
N N1 0.60246(13) 0.31249(11) 0.09923(11) 0.0442(3) Uani d . 1
N N2 0.85541(14) 0.30023(12) 0.33853(11) 0.0463(3) Uani d . 1
H H2 0.8818 0.2714 0.3961 0.056 Uiso calc R 1
N N3 0.92813(12) 0.69128(10) 0.25142(9) 0.0361(3) Uani d . 1
N N4 1.05886(13) 0.77548(11) 0.44664(10) 0.0386(3) Uani d . 1
O O1 0.65631(13) 0.30230(11) 0.34333(10) 0.0533(3) Uani d . 1
O O2 0.77502(12) 0.58628(10) 0.07285(8) 0.0487(3) Uani d . 1
S S1 0.81743(4) 0.57869(3) 0.37473(3) 0.04136(12) Uani d . 1

loop_
_atom_site_aniso_label
_atom_site_aniso_U_11
_atom_site_aniso_U_22
_atom_site_aniso_U_33
_atom_site_aniso_U_12
_atom_site_aniso_U_13
_atom_site_aniso_U_23
C1 0.0375(8) 0.0339(7) 0.0364(8) 0.0128(6) 0.0134(6) 0.0096(6)
C2 0.0383(8) 0.0340(7) 0.0307(7) 0.0133(6) 0.0109(6) 0.0088(6)
C3 0.0390(8) 0.0421(8) 0.0359(8) 0.0163(7) 0.0095(6) 0.0108(6)
C4 0.0362(8) 0.0453(9) 0.0476(9) 0.0141(7) 0.0095(7) 0.0058(7)
C5 0.0527(11) 0.0453(10) 0.0819(14) 0.0144(9) 0.0144(10) -0.0087(9)
C6 0.0440(8) 0.0341(7) 0.0420(8) 0.0146(7) 0.0177(7) 0.0125(6)
C7 0.0383(8) 0.0396(8) 0.0430(8) 0.0135(7) 0.0125(7) 0.0080(7)
C8 0.0442(9) 0.0554(10) 0.0587(11) 0.0233(8) 0.0121(8) 0.0088(8)
C9 0.0439(9) 0.0581(11) 0.0754(13) 0.0182(8) 0.0255(9) 0.0007(9)
C10 0.0597(11) 0.0556(11) 0.0660(12) 0.0165(9) 0.0379(10) 0.0075(9)
C11 0.0554(10) 0.0477(9) 0.0467(9) 0.0183(8) 0.0250(8) 0.0120(7)
C12 0.0377(8) 0.0350(7) 0.0399(8) 0.0115(6) 0.0139(6) 0.0071(6)
C13 0.0427(8) 0.0332(7) 0.0340(8) 0.0160(6) 0.0140(6) 0.0097(6)
C14 0.0437(8) 0.0356(7) 0.0355(7) 0.0154(6) 0.0203(6) 0.0113(6)
C15 0.0382(8) 0.0349(7) 0.0390(8) 0.0099(6) 0.0145(6) 0.0114(6)
C16 0.0627(11) 0.0535(10) 0.0432(9) 0.0220(9) 0.0217(8) 0.0188(8)
C17 0.0723(13) 0.0754(13) 0.0573(11) 0.0301(11) 0.0204(10) 0.0375(10)
C18 0.0590(12) 0.0624(12) 0.0911(16) 0.0309(10) 0.0237(11) 0.0395(12)
C19 0.0712(13) 0.0694(13) 0.0852(15) 0.0439(11) 0.0362(12) 0.0243(11)
C20 0.0673(11) 0.0652(11) 0.0543(10) 0.0383(10) 0.0310(9) 0.0234(9)
C21 0.0390(8) 0.0360(8) 0.0417(8) 0.0154(6) 0.0169(7) 0.0108(6)
C22 0.0449(9) 0.0568(10) 0.0484(9) 0.0111(8) 0.0202(8) 0.0134(8)
C23 0.0731(13) 0.0498(10) 0.0606(11) 0.0041(9) 0.0238(10) 0.0204(9)
C24 0.1028(17) 0.0400(10) 0.0724(14) 0.0048(11) 0.0269(13) 0.0093(9)
C25 0.117(2) 0.0484(11) 0.0769(15) 0.0310(12) 0.0370(14) 0.0020(10)
C26 0.0913(16) 0.0575(12) 0.0505(11) 0.0094(11) 0.0241(11) -0.0023(9)
C27 0.0452(9) 0.0504(10) 0.0430(9) 0.0074(8) 0.0081(7) 0.0132(8)
C28 0.0392(8) 0.0355(8) 0.0403(8) 0.0144(6) 0.0137(7) 0.0110(6)
C29 0.0396(8) 0.0336(7) 0.0326(7) 0.0173(6) 0.0143(6) 0.0105(6)
C30 0.0379(8) 0.0405(8) 0.0427(8) 0.0166(7) 0.0090(7) 0.0076(7)
C31 0.0601(10) 0.0471(9) 0.0537(10) 0.0274(8) 0.0163(8) 0.0138(8)
C32 0.0655(12) 0.0518(10) 0.0699(12) 0.0370(10) 0.0136(10) 0.0071(9)
C33 0.0464(9) 0.0570(11) 0.0566(11) 0.0247(8) 0.0086(8) -0.0081(9)
C34 0.0460(9) 0.0647(11) 0.0492(10) 0.0249(9) 0.0166(8) 0.0084(8)
C35 0.0443(9) 0.0556(10) 0.0517(9) 0.0271(8) 0.0178(8) 0.0171(8)
C36 0.0720(14) 0.0885(16) 0.0897(16) 0.0456(13) 0.0275(12) -0.0093(13)
N1 0.0388(7) 0.0387(7) 0.0429(7) 0.0137(6) 0.0091(6) 0.0015(6)
N2 0.0486(8) 0.0500(8) 0.0427(7) 0.0241(6) 0.0167(6) 0.0221(6)
N3 0.0411(7) 0.0322(6) 0.0304(6) 0.0118(5) 0.0138(5) 0.0090(5)
N4 0.0405(7) 0.0370(6) 0.0325(6) 0.0133(6) 0.0124(5) 0.0092(5)
O1 0.0604(7) 0.0553(7) 0.0607(7) 0.0279(6) 0.0368(6) 0.0288(6)
O2 0.0598(7) 0.0423(6) 0.0302(6) 0.0125(5) 0.0138(5) 0.0096(5)
S1 0.0432(2) 0.0404(2) 0.0314(2) 0.00907(17) 0.01483(16) 0.00959(15)

loop_
_atom_type_symbol
_atom_type_description
_atom_type_scat_dispersion_real
_atom_type_scat_dispersion_imag
_atom_type_scat_source
C C 0.0033 0.0016 'International Tables Vol C Tables 4.2.6.8 and 6.1.1.4'
H H 0.0000 0.0000 'International Tables Vol C Tables 4.2.6.8 and 6.1.1.4'
N N 0.0061 0.0033 'International Tables Vol C Tables 4.2.6.8 and 6.1.1.4'
O O 0.0106 0.0060 'International Tables Vol C Tables 4.2.6.8 and 6.1.1.4'
S S 0.1246 0.1234 'International Tables Vol C Tables 4.2.6.8 and 6.1.1.4'

loop_
_geom_angle_atom_site_label_1
_geom_angle_atom_site_label_2
_geom_angle_atom_site_label_3
_geom_angle
N1 C1 C12 112.57(12)
N1 C1 C6 113.62(12)
C12 C1 C6 101.38(11)
N1 C1 C2 101.99(11)
C12 C1 C2 118.76(12)
C6 C1 C2 108.96(11)
C13 C2 C3 108.76(11)
C13 C2 C1 110.60(11)
C3 C2 C1 104.26(11)
C13 C2 S1 104.63(9)
C3 C2 S1 116.84(10)
C1 C2 S1 111.79(9)
C30 C3 C4 114.21(13)
C30 C3 C2 119.05(12)
C4 C3 C2 104.19(12)
C30 C3 H3 106.2
C4 C3 H3 106.2
C2 C3 H3 106.2
N1 C4 C3 103.51(12)
N1 C4 H4A 111.1
C3 C4 H4A 111.1
N1 C4 H4B 111.1
C3 C4 H4B 111.1
H4A C4 H4B 109.0
N1 C5 H5A 109.5
N1 C5 H5B 109.5
H5A C5 H5B 109.5
N1 C5 H5C 109.5
H5A C5 H5C 109.5
H5B C5 H5C 109.5
O1 C6 N2 126.30(14)
O1 C6 C1 125.77(14)
N2 C6 C1 107.92(12)
C8 C7 C12 121.94(15)
C8 C7 N2 128.01(15)
C12 C7 N2 109.90(13)
C9 C8 C7 117.59(17)
C9 C8 H8 121.2
C7 C8 H8 121.2
C10 C9 C8 121.40(17)
C10 C9 H9 119.3
C8 C9 H9 119.3
C9 C10 C11 120.56(17)
C9 C10 H10 119.7
C11 C10 H10 119.7
C12 C11 C10 118.97(17)
C12 C11 H11 120.5
C10 C11 H11 120.5
C11 C12 C7 119.50(15)
C11 C12 C1 131.23(14)
C7 C12 C1 108.89(13)
O2 C13 N3 122.81(13)
O2 C13 C2 124.25(13)
N3 C13 C2 112.94(12)
N3 C14 C21 109.23(11)
N3 C14 C15 110.70(12)
C21 C14 C15 112.12(12)
N3 C14 H14 108.2
C21 C14 H14 108.2
C15 C14 H14 108.2
C16 C15 C20 118.55(15)
C16 C15 C14 120.94(14)
C20 C15 C14 120.46(14)
C15 C16 C17 120.29(18)
C15 C16 H16 119.9
C17 C16 H16 119.9
C18 C17 C16 120.68(18)
C18 C17 H17 119.7
C16 C17 H17 119.7
C17 C18 C19 119.67(18)
C17 C18 H18 120.2
C19 C18 H18 120.2
C18 C19 C20 120.01(19)
C18 C19 H19 120.0
C20 C19 H19 120.0
C15 C20 C19 120.74(17)
C15 C20 H20 119.6
C19 C20 H20 119.6
C28 C21 C14 121.43(13)
C28 C21 C22 123.60(14)
C14 C21 C22 114.98(13)
C21 C22 C23 117.18(15)
C21 C22 H22A 108.0
C23 C22 H22A 108.0
C21 C22 H22B 108.0
C23 C22 H22B 108.0
H22A C22 H22B 107.2
C24 C23 C22 117.36(17)
C24 C23 H23A 108.0
C22 C23 H23A 108.0
C24 C23 H23B 108.0
C22 C23 H23B 108.0
H23A C23 H23B 107.2
C25 C24 C23 116.34(19)
C25 C24 H24A 108.2
C23 C24 H24A 108.2
C25 C24 H24B 108.2
C23 C24 H24B 108.2
H24A C24 H24B 107.4
C24 C25 C26 115.8(2)
C24 C25 H25A 108.3
C26 C25 H25A 108.3
C24 C25 H25B 108.3
C26 C25 H25B 108.3
H25A C25 H25B 107.4
C27 C26 C25 114.88(16)
C27 C26 H26A 108.5
C25 C26 H26A 108.5
C27 C26 H26B 108.5
C25 C26 H26B 108.5
H26A C26 H26B 107.5
C28 C27 C26 112.73(15)
C28 C27 H27A 109.0
C26 C27 H27A 109.0
C28 C27 H27B 109.0
C26 C27 H27B 109.0
H27A C27 H27B 107.8
C21 C28 N4 123.29(13)
C21 C28 C27 123.16(14)
N4 C28 C27 113.54(13)
N4 C29 N3 125.67(13)
N4 C29 S1 123.16(11)
N3 C29 S1 111.17(10)
C31 C30 C35 117.54(16)
C31 C30 C3 119.72(15)
C35 C30 C3 122.56(14)
C32 C31 C30 120.78(17)
C32 C31 H31 119.6
C30 C31 H31 119.6
C33 C32 C31 121.74(17)
C33 C32 H32 119.1
C31 C32 H32 119.1
C32 C33 C34 117.51(17)
C32 C33 C36 121.64(18)
C34 C33 C36 120.8(2)
C33 C34 C35 121.54(18)
C33 C34 H34 119.2
C35 C34 H34 119.2
C34 C35 C30 120.87(16)
C34 C35 H35 119.6
C30 C35 H35 119.6
C33 C36 H36A 109.5
C33 C36 H36B 109.5
H36A C36 H36B 109.5
C33 C36 H36C 109.5
H36A C36 H36C 109.5
H36B C36 H36C 109.5
C4 N1 C5 114.60(10)
C4 N1 C1 107.20(10)
C5 N1 C1 115.20(10)
C6 N2 C7 111.90(10)
C6 N2 H2 124.1
C7 N2 H2 124.1
C13 N3 C29 117.20(10)
C13 N3 C14 120.80(10)
C29 N3 C14 121.40(10)
C29 N4 C28 116.40(10)
C29 S1 C2 93.40(10)

loop_
_geom_bond_atom_site_label_1
_geom_bond_atom_site_label_2
_geom_bond_distance
C1 N1 1.460(2)
C1 C12 1.513(2)
C1 C6 1.565(2)
C1 C2 1.583(2)
C2 C13 1.533(2)
C2 C3 1.581(2)
C2 S1 1.8340(10)
C3 C30 1.505(2)
C3 C4 1.527(2)
C3 H3 0.980
C4 N1 1.457(2)
C4 H4A 0.970
C4 H4B 0.970
C5 N1 1.457(2)
C5 H5A 0.960
C5 H5B 0.960
C5 H5C 0.960
C6 O1 1.215(2)
C6 N2 1.355(2)
C7 C8 1.381(2)
C7 C12 1.394(2)
C7 N2 1.403(2)
C8 C9 1.381(3)
C8 H8 0.930
C9 C10 1.380(3)
C9 H9 0.930
C10 C11 1.389(2)
C10 H10 0.930
C11 C12 1.380(2)
C11 H11 0.930
C13 O2 1.207(2)
C13 N3 1.372(2)
C14 N3 1.477(2)
C14 C21 1.513(2)
C14 C15 1.516(2)
C14 H14 0.980
C15 C16 1.376(2)
C15 C20 1.379(2)
C16 C17 1.386(3)
C16 H16 0.930
C17 C18 1.357(3)
C17 H17 0.930
C18 C19 1.371(3)
C18 H18 0.930
C19 C20 1.382(3)
C19 H19 0.930
C20 H20 0.930
C21 C28 1.334(2)
C21 C22 1.515(2)
C22 C23 1.529(3)
C22 H22A 0.970
C22 H22B 0.970
C23 C24 1.527(3)
C23 H23A 0.970
C23 H23B 0.970
C24 C25 1.521(3)
C24 H24A 0.970
C24 H24B 0.970
C25 C26 1.529(3)
C25 H25A 0.970
C25 H25B 0.970
C26 C27 1.520(3)
C26 H26A 0.970
C26 H26B 0.970
C27 C28 1.501(2)
C27 H27A 0.970
C27 H27B 0.970
C28 N4 1.431(2)
C29 N4 1.276(2)
C29 N3 1.380(2)
C29 S1 1.7480(10)
C30 C31 1.388(2)
C30 C35 1.391(2)
C31 C32 1.386(3)
C31 H31 0.930
C32 C33 1.378(3)
C32 H32 0.930
C33 C34 1.379(3)
C33 C36 1.506(3)
C34 C35 1.386(2)
C34 H34 0.930
C35 H35 0.930
C36 H36A 0.960
C36 H36B 0.960
C36 H36C 0.960
N2 H2 0.860

loop_
_geom_hbond_atom_site_label_D
_geom_hbond_atom_site_label_H
_geom_hbond_atom_site_label_A
_geom_hbond_site_symmetry_A
_geom_hbond_distance_DH
_geom_hbond_distance_HA
_geom_hbond_distance_DA
_geom_hbond_angle_DHA
N2 H2 N4 2_766 0.86 2.13 2.975(2) 170
C3 H3 O2 . 0.98 2.43 2.932(2) 111
C4 H4A O1 . 0.97 2.50 3.069(2) 117
C11 H11 O2 . 0.93 2.49 3.097(2) 123
C35 H35 O1 . 0.93 2.58 3.426(3) 152

loop_
_geom_torsion_atom_site_label_1
_geom_torsion_atom_site_label_2
_geom_torsion_atom_site_label_3
_geom_torsion_atom_site_label_4
_geom_torsion
N1 C1 C2 C13 -95.25(13)
C12 C1 C2 C13 29.09(17)
C6 C1 C2 C13 144.34(12)
N1 C1 C2 C3 21.50(14)
C12 C1 C2 C3 145.83(13)
C6 C1 C2 C3 -98.92(13)
N1 C1 C2 S1 148.60(10)
C12 C1 C2 S1 -87.06(14)
C6 C1 C2 S1 28.19(14)
C13 C2 C3 C30 -109.68(14)
C1 C2 C3 C30 132.30(13)
S1 C2 C3 C30 8.40(17)
C13 C2 C3 C4 121.68(13)
C1 C2 C3 C4 3.66(14)
S1 C2 C3 C4 -120.24(12)
C30 C3 C4 N1 -159.29(12)
C2 C3 C4 N1 -27.77(15)
N1 C1 C6 O1 -55.4(2)
C12 C1 C6 O1 -176.38(15)
C2 C1 C6 O1 57.59(19)
N1 C1 C6 N2 123.37(13)
C12 C1 C6 N2 2.35(15)
C2 C1 C6 N2 -123.67(13)
C12 C7 C8 C9 -1.2(2)
N2 C7 C8 C9 173.80(16)
C7 C8 C9 C10 -0.5(3)
C8 C9 C10 C11 0.9(3)
C9 C10 C11 C12 0.5(3)
C10 C11 C12 C7 -2.2(2)
C10 C11 C12 C1 -174.26(15)
C8 C7 C12 C11 2.6(2)
N2 C7 C12 C11 -173.23(14)
C8 C7 C12 C1 176.32(14)
N2 C7 C12 C1 0.49(17)
N1 C1 C12 C11 49.3(2)
C6 C1 C12 C11 171.06(16)
C2 C1 C12 C11 -69.7(2)
N1 C1 C12 C7 -123.43(14)
C6 C1 C12 C7 -1.67(15)
C2 C1 C12 C7 117.58(14)
C3 C2 C13 O2 -46.80(19)
C1 C2 C13 O2 67.12(18)
S1 C2 C13 O2 -172.35(13)
C3 C2 C13 N3 132.39(13)
C1 C2 C13 N3 -113.69(13)
S1 C2 C13 N3 6.84(14)
N3 C14 C15 C16 -119.92(15)
C21 C14 C15 C16 117.82(16)
N3 C14 C15 C20 62.90(18)
C21 C14 C15 C20 -59.36(19)
C20 C15 C16 C17 2.1(3)
C14 C15 C16 C17 -175.17(16)
C15 C16 C17 C18 -0.2(3)
C16 C17 C18 C19 -1.8(3)
C17 C18 C19 C20 2.0(3)
C16 C15 C20 C19 -1.9(3)
C14 C15 C20 C19 175.37(17)
C18 C19 C20 C15 -0.1(3)
N3 C14 C21 C28 -12.96(19)
C15 C14 C21 C28 110.13(16)
N3 C14 C21 C22 167.21(12)
C15 C14 C21 C22 -69.70(16)
C28 C21 C22 C23 -79.2(2)
C14 C21 C22 C23 100.66(17)
C21 C22 C23 C24 71.3(2)
C22 C23 C24 C25 -70.2(3)
C23 C24 C25 C26 100.0(2)
C24 C25 C26 C27 -50.4(3)
C25 C26 C27 C28 -55.4(2)
C14 C21 C28 N4 0.7(2)
C22 C21 C28 N4 -179.49(14)
C14 C21 C28 C27 -177.84(14)
C22 C21 C28 C27 2.0(2)
C26 C27 C28 C21 92.4(2)
C26 C27 C28 N4 -86.26(17)
C4 C3 C30 C31 -119.10(17)
C2 C3 C30 C31 117.03(16)
C4 C3 C30 C35 56.0(2)
C2 C3 C30 C35 -67.8(2)
C35 C30 C31 C32 -1.0(2)
C3 C30 C31 C32 174.36(15)
C30 C31 C32 C33 -0.1(3)
C31 C32 C33 C34 1.2(3)
C31 C32 C33 C36 -176.24(18)
C32 C33 C34 C35 -1.3(3)
C36 C33 C34 C35 176.18(17)
C33 C34 C35 C30 0.2(3)
C31 C30 C35 C34 0.9(2)
C3 C30 C35 C34 -174.30(15)
C3 C4 N1 C5 173.74(14)
C3 C4 N1 C1 44.53(15)
C12 C1 N1 C4 -169.52(12)
C6 C1 N1 C4 75.96(15)
C2 C1 N1 C4 -41.13(14)
C12 C1 N1 C5 61.60(18)
C6 C1 N1 C5 -52.92(18)
C2 C1 N1 C5 -170.02(14)
O1 C6 N2 C7 176.47(15)
C1 C6 N2 C7 -2.26(17)
C8 C7 N2 C6 -174.33(16)
C12 C7 N2 C6 1.18(18)
O2 C13 N3 C29 176.03(13)
C2 C13 N3 C29 -3.17(18)
O2 C13 N3 C14 4.4(2)
C2 C13 N3 C14 -174.76(12)
N4 C29 N3 C13 177.30(13)
S1 C29 N3 C13 -2.50(16)
N4 C29 N3 C14 -11.2(2)
S1 C29 N3 C14 169.03(10)
C21 C14 N3 C13 -170.81(12)
C15 C14 N3 C13 65.26(17)
C21 C14 N3 C29 17.96(18)
C15 C14 N3 C29 -105.97(15)
N3 C29 N4 C28 -3.1(2)
S1 C29 N4 C28 176.70(10)
C21 C28 N4 C29 8.4(2)
C27 C28 N4 C29 -172.98(13)
N4 C29 S1 C2 -174.08(13)
N3 C29 S1 C2 5.72(11)
C13 C2 S1 C29 -6.88(10)
C3 C2 S1 C29 -127.18(11)
C1 C2 S1 C29 112.86(10)
